data_1515124
loop_
_publ_author_name
'Leibfarth, Frank A.'
'Wolffs, Martin'
'Campos, Luis M.'
'Delany, Kris'
'Treat, Nicolas'
'Kade, Matthew J.'
'Moon, Bongjin'
'Hawker, Craig J.'

_publ_section_title
;
 Low-temperature ketene formation in materials chemistry through molecular
 engineering
;
_journal_issue 3
_journal_name_full 'Chemical Science'
_journal_page_first 766
_journal_paper_doi 10.1039/c2sc00841f
_journal_volume 3
_journal_year 2012
_chemical_formula_sum 'C14 H16 O5'
_chemical_formula_weight 264.27
_chemical_name_systematic
;
?
;
_space_group_IT_number 14
_symmetry_cell_setting monoclinic
_symmetry_space_group_name_Hall '-P 2yn'
_symmetry_space_group_name_H-M 'P 1 21/n 1'
_atom_sites_solution_hydrogens geom
_atom_sites_solution_primary direct
_atom_sites_solution_secondary difmap
_audit_creation_method SHELXL-97
_cell_angle_alpha 90.00
_cell_angle_beta 103.442(5)
_cell_angle_gamma 90.00
_cell_formula_units_Z 8
_cell_length_a 14.348(5)
_cell_length_b 11.622(4)
_cell_length_c 16.672(6)
_cell_measurement_temperature 293(2)
_cell_volume 2703.9(16)
_computing_structure_refinement 'SHELXL-97 (Sheldrick, 1997)'
_computing_structure_solution 'SHELXS-97 (Sheldrick, 1990)'
_diffrn_ambient_temperature 293(2)
_diffrn_measured_fraction_theta_full 0.964
_diffrn_measured_fraction_theta_max 0.964
_diffrn_measurement_device_type 'CCD area detector'
_diffrn_measurement_method 'Omega scan'
_diffrn_radiation_monochromator graphite
_diffrn_radiation_source 'fine-focus sealed tube'
_diffrn_radiation_type MoK\a
_diffrn_radiation_wavelength 0.71073
_diffrn_reflns_av_R_equivalents 0.0321
_diffrn_reflns_av_sigmaI/netI 0.0280
_diffrn_reflns_limit_h_max 17
_diffrn_reflns_limit_h_min -17
_diffrn_reflns_limit_k_max 14
_diffrn_reflns_limit_k_min -13
_diffrn_reflns_limit_l_max 20
_diffrn_reflns_limit_l_min -20
_diffrn_reflns_number 20563
_diffrn_reflns_theta_full 26.41
_diffrn_reflns_theta_max 26.41
_diffrn_reflns_theta_min 1.69
_exptl_absorpt_coefficient_mu 0.099
_exptl_absorpt_correction_T_max 1
_exptl_absorpt_correction_T_min 0.834
_exptl_absorpt_correction_type multi-scan
_exptl_absorpt_process_details sadabs
_exptl_crystal_colour colorless
_exptl_crystal_density_diffrn 1.298
_exptl_crystal_density_method 'not measured'
_exptl_crystal_description block
_exptl_crystal_F_000 1120
_exptl_crystal_size_max 0.3
_exptl_crystal_size_mid 0.3
_exptl_crystal_size_min 0.2
_refine_diff_density_max 0.642
_refine_diff_density_min -0.338
_refine_diff_density_rms 0.048
_refine_ls_extinction_coef 0.025(2)
_refine_ls_extinction_expression Fc^*^=kFc[1+0.001xFc^2^\l^3^/sin(2\q)]^-1/4^
_refine_ls_extinction_method SHELXL
_refine_ls_goodness_of_fit_ref 2.011
_refine_ls_hydrogen_treatment constr
_refine_ls_matrix_type full
_refine_ls_number_parameters 352
_refine_ls_number_reflns 5350
_refine_ls_number_restraints 0
_refine_ls_restrained_S_all 2.011
_refine_ls_R_factor_all 0.0774
_refine_ls_R_factor_gt 0.0548
_refine_ls_shift/su_max 0.007
_refine_ls_shift/su_mean 0.000
_refine_ls_structure_factor_coef Fsqd
_refine_ls_weighting_details 'calc w=1/[\s^2^(Fo^2^)+(0.0500P)^2^+0.0000P] where P=(Fo^2^+2Fc^2^)/3'
_refine_ls_weighting_scheme calc
_refine_ls_wR_factor_gt 0.1582
_refine_ls_wR_factor_ref 0.1693
_reflns_number_gt 3828
_reflns_number_total 5350
_reflns_threshold_expression >2sigma(I)
_cod_data_source_file c2sc00841f.txt
_cod_data_source_block h081810
_cod_depositor_comments
;
The following automatic conversions were performed:

'_exptl_absorpt_correction_type' value 'multi scan' changed to
'multi-scan' according to
/usr/data/users/saulius/automatic-downloads/retrospective/RSC/lib/dictionaries/cif_core.dic
dictionary named 'cif_core.dic' version 2.4.2 from 2011-04-26.

Automatic conversion script
Id: cif_fix_values 2281 2013-09-26 08:29:07Z andrius 
;
_cod_original_cell_volume 2703.8(17)
_cod_original_sg_symbol_H-M P2(1)/n
_cod_database_code 1515124

loop_
_symmetry_equiv_pos_as_xyz
'x, y, z'
'-x+1/2, y+1/2, -z+1/2'
'-x, -y, -z'
'x-1/2, -y-1/2, z-1/2'

loop_
_atom_site_label
_atom_site_type_symbol
_atom_site_fract_x
_atom_site_fract_y
_atom_site_fract_z
_atom_site_U_iso_or_equiv
_atom_site_adp_type
_atom_site_occupancy
_atom_site_symmetry_multiplicity
_atom_site_calc_flag
_atom_site_refinement_flags
C1 C -0.06946(17) 0.60906(18) 0.08983(12) 0.0526(6) Uani 1 1 d .
C2 C -0.10641(14) 0.77794(17) 0.16009(12) 0.0433(5) Uani 1 1 d .
C3 C -0.07035(13) 0.85415(17) 0.10034(11) 0.0402(5) Uani 1 1 d .
C4 C -0.01690(13) 0.79128(16) 0.04599(11) 0.0389(5) Uani 1 1 d .
C5 C -0.16183(17) 0.5908(2) 0.02831(15) 0.0737(7) Uani 1 1 d .
H5A H -0.2020 0.5404 0.0512 0.111 Uiso 1 1 calc R
H5B H -0.1495 0.5569 -0.0207 0.111 Uiso 1 1 calc R
H5C H -0.1935 0.6634 0.0148 0.111 Uiso 1 1 calc R
C6 C -0.0159(2) 0.5012(2) 0.11896(15) 0.0865(9) Uani 1 1 d .
H6A H 0.0429 0.5199 0.1576 0.130 Uiso 1 1 calc R
H6B H -0.0019 0.4612 0.0727 0.130 Uiso 1 1 calc R
H6C H -0.0542 0.4529 0.1453 0.130 Uiso 1 1 calc R
C7 C -0.15507(14) 0.92012(18) 0.04649(13) 0.0533(5) Uani 1 1 d .
H7A H -0.1319 0.9714 0.0104 0.080 Uiso 1 1 calc R
H7B H -0.1869 0.9636 0.0812 0.080 Uiso 1 1 calc R
H7C H -0.1993 0.8665 0.0143 0.080 Uiso 1 1 calc R
C8 C 0.00122(13) 0.94229(17) 0.15296(12) 0.0461(5) Uani 1 1 d .
H8A H 0.0196 0.9976 0.1158 0.055 Uiso 1 1 calc R
H8B H -0.0321 0.9841 0.1882 0.055 Uiso 1 1 calc R
C9 C 0.09082(14) 0.89133(16) 0.20607(11) 0.0439(5) Uani 1 1 d .
C10 C 0.17682(15) 0.89692(19) 0.18228(13) 0.0558(6) Uani 1 1 d .
H10 H 0.1786 0.9336 0.1331 0.067 Uiso 1 1 calc R
C11 C 0.25976(15) 0.8499(2) 0.22909(13) 0.0602(6) Uani 1 1 d .
H11 H 0.3166 0.8559 0.2116 0.072 Uiso 1 1 calc R
C12 C 0.25892(15) 0.7941(2) 0.30166(12) 0.0557(6) Uani 1 1 d .
C13 C 0.17462(16) 0.7898(2) 0.32786(13) 0.0601(6) Uani 1 1 d .
H13 H 0.1733 0.7543 0.3776 0.072 Uiso 1 1 calc R
C14 C 0.09211(15) 0.8381(2) 0.28033(13) 0.0543(6) Uani 1 1 d .
H14 H 0.0358 0.8346 0.2989 0.065 Uiso 1 1 calc R
C15 C 0.54780(18) 0.93430(19) 0.14822(14) 0.0607(6) Uani 1 1 d .
C16 C 0.59017(15) 0.76637(18) 0.08098(12) 0.0468(5) Uani 1 1 d .
C17 C 0.56313(13) 0.68950(16) 0.14492(11) 0.0409(5) Uani 1 1 d .
C18 C 0.51217(13) 0.75009(16) 0.20250(11) 0.0389(4) Uani 1 1 d .
C19 C 0.64588(19) 0.9660(3) 0.20101(18) 0.0923(9) Uani 1 1 d .
H19A H 0.6804 0.8971 0.2211 0.138 Uiso 1 1 calc R
H19B H 0.6382 1.0122 0.2468 0.138 Uiso 1 1 calc R
H19C H 0.6809 1.0087 0.1684 0.138 Uiso 1 1 calc R
C20 C 0.4852(3) 1.0351(3) 0.12234(19) 0.1180(13) Uani 1 1 d .
H20A H 0.5151 1.0864 0.0908 0.177 Uiso 1 1 calc R
H20B H 0.4752 1.0744 0.1703 0.177 Uiso 1 1 calc R
H20C H 0.4247 1.0099 0.0892 0.177 Uiso 1 1 calc R
C21 C 0.65426(14) 0.6299(2) 0.19591(13) 0.0560(6) Uani 1 1 d .
H21A H 0.6972 0.6869 0.2256 0.084 Uiso 1 1 calc R
H21B H 0.6854 0.5888 0.1595 0.084 Uiso 1 1 calc R
H21C H 0.6368 0.5771 0.2342 0.084 Uiso 1 1 calc R
C22 C 0.49447(13) 0.59544(17) 0.09792(12) 0.0468(5) Uani 1 1 d .
H22A H 0.5279 0.5524 0.0633 0.056 Uiso 1 1 calc R
H22B H 0.4792 0.5423 0.1379 0.056 Uiso 1 1 calc R
C23 C 0.40201(14) 0.64114(16) 0.04467(12) 0.0433(5) Uani 1 1 d .
C24 C 0.39507(15) 0.67209(17) -0.03681(12) 0.0479(5) Uani 1 1 d .
H24 H 0.4480 0.6632 -0.0596 0.057 Uiso 1 1 calc R
C25 C 0.31061(15) 0.71596(19) -0.08480(13) 0.0523(5) Uani 1 1 d .
H25 H 0.3071 0.7358 -0.1395 0.063 Uiso 1 1 calc R
C26 C 0.23206(14) 0.73032(18) -0.05188(12) 0.0482(5) Uani 1 1 d .
C27 C 0.23729(14) 0.69840(19) 0.02856(12) 0.0522(5) Uani 1 1 d .
H27 H 0.1841 0.7069 0.0510 0.063 Uiso 1 1 calc R
C28 C 0.32148(14) 0.65372(18) 0.07600(12) 0.0499(5) Uani 1 1 d .
H28 H 0.3240 0.6317 0.1301 0.060 Uiso 1 1 calc R
O1 O -0.14695(11) 0.81468(13) 0.21001(9) 0.0596(4) Uani 1 1 d .
O2 O -0.08707(12) 0.66517(12) 0.16123(8) 0.0586(4) Uani 1 1 d .
O3 O -0.00643(10) 0.67714(11) 0.05310(8) 0.0493(4) Uani 1 1 d .
O4 O 0.02098(10) 0.83985(12) -0.00119(9) 0.0514(4) Uani 1 1 d .
O5 O 0.33919(12) 0.74489(18) 0.35053(10) 0.0779(5) Uani 1 1 d .
H5 H 0.3804 0.7378 0.3241 0.117 Uiso 1 1 calc R
O6 O 0.62956(12) 0.73257(15) 0.03005(10) 0.0686(5) Uani 1 1 d .
O7 O 0.56182(12) 0.87660(13) 0.07713(8) 0.0649(5) Uani 1 1 d .
O8 O 0.50077(11) 0.86382(12) 0.19731(8) 0.0546(4) Uani 1 1 d .
O9 O 0.47824(10) 0.69947(12) 0.25153(8) 0.0506(4) Uani 1 1 d .
O10 O 0.15041(11) 0.77379(16) -0.10222(9) 0.0674(5) Uani 1 1 d .
H10A H 0.1093 0.7821 -0.0758 0.101 Uiso 1 1 calc R

loop_
_atom_site_aniso_label
_atom_site_aniso_U_11
_atom_site_aniso_U_22
_atom_site_aniso_U_33
_atom_site_aniso_U_23
_atom_site_aniso_U_13
_atom_site_aniso_U_12
C1 0.0812(15) 0.0383(12) 0.0498(12) 0.0018(9) 0.0386(11) 0.0006(10)
C2 0.0462(11) 0.0442(12) 0.0427(11) -0.0035(9) 0.0166(9) -0.0023(9)
C3 0.0416(10) 0.0386(11) 0.0426(10) 0.0011(8) 0.0140(8) 0.0005(8)
C4 0.0374(10) 0.0430(12) 0.0366(10) 0.0032(8) 0.0093(8) -0.0018(8)
C5 0.0798(17) 0.0704(17) 0.0791(17) -0.0184(13) 0.0353(14) -0.0207(13)
C6 0.146(3) 0.0509(16) 0.0778(17) 0.0146(13) 0.0580(18) 0.0243(16)
C7 0.0474(12) 0.0506(13) 0.0613(13) 0.0062(10) 0.0117(10) 0.0067(9)
C8 0.0508(11) 0.0385(11) 0.0515(11) -0.0024(9) 0.0171(9) -0.0016(9)
C9 0.0487(11) 0.0420(11) 0.0416(11) -0.0062(9) 0.0115(9) -0.0040(9)
C10 0.0537(13) 0.0686(15) 0.0453(11) 0.0090(10) 0.0120(10) -0.0044(11)
C11 0.0449(12) 0.0868(17) 0.0518(13) 0.0035(12) 0.0171(10) -0.0009(11)
C12 0.0519(13) 0.0729(15) 0.0404(11) -0.0037(10) 0.0069(10) 0.0035(11)
C13 0.0602(14) 0.0817(17) 0.0386(11) 0.0069(11) 0.0120(10) -0.0012(12)
C14 0.0504(12) 0.0704(15) 0.0458(12) -0.0028(10) 0.0185(10) -0.0029(11)
C15 0.0894(17) 0.0441(13) 0.0572(13) -0.0038(10) 0.0344(13) -0.0028(11)
C16 0.0493(11) 0.0510(13) 0.0406(11) -0.0068(9) 0.0113(10) -0.0036(9)
C17 0.0403(10) 0.0447(11) 0.0376(10) -0.0002(8) 0.0091(8) 0.0020(8)
C18 0.0366(10) 0.0446(12) 0.0333(10) 0.0008(8) 0.0033(8) -0.0015(8)
C19 0.0849(18) 0.100(2) 0.098(2) -0.0400(18) 0.0330(17) -0.0271(17)
C20 0.184(3) 0.079(2) 0.105(2) 0.0281(18) 0.064(2) 0.054(2)
C21 0.0438(11) 0.0693(15) 0.0541(13) 0.0050(11) 0.0100(10) 0.0113(10)
C22 0.0493(11) 0.0376(11) 0.0517(12) -0.0036(9) 0.0081(9) 0.0030(9)
C23 0.0483(11) 0.0347(11) 0.0447(11) -0.0065(8) 0.0063(9) -0.0017(8)
C24 0.0514(12) 0.0485(12) 0.0458(11) -0.0054(9) 0.0156(9) 0.0037(9)
C25 0.0587(13) 0.0579(14) 0.0390(11) -0.0021(9) 0.0085(10) 0.0023(10)
C26 0.0454(11) 0.0503(12) 0.0454(11) -0.0054(9) 0.0037(9) 0.0010(9)
C27 0.0418(11) 0.0669(15) 0.0478(12) -0.0062(10) 0.0102(9) -0.0027(10)
C28 0.0478(12) 0.0582(13) 0.0418(11) -0.0012(9) 0.0065(9) -0.0065(10)
O1 0.0684(10) 0.0594(10) 0.0623(9) -0.0078(8) 0.0382(8) -0.0020(8)
O2 0.0963(12) 0.0415(9) 0.0496(8) 0.0032(6) 0.0405(8) 0.0018(7)
O3 0.0615(9) 0.0418(9) 0.0525(8) 0.0025(6) 0.0297(7) 0.0042(6)
O4 0.0553(9) 0.0530(9) 0.0512(8) 0.0086(7) 0.0237(7) -0.0019(7)
O5 0.0607(10) 0.1177(15) 0.0529(9) 0.0109(10) 0.0083(8) 0.0222(10)
O6 0.0808(11) 0.0781(12) 0.0581(10) -0.0060(8) 0.0389(9) 0.0030(9)
O7 0.1086(13) 0.0489(10) 0.0434(8) 0.0017(7) 0.0301(8) -0.0003(8)
O8 0.0727(10) 0.0457(9) 0.0520(8) -0.0019(7) 0.0281(8) 0.0021(7)
O9 0.0492(8) 0.0607(9) 0.0435(8) 0.0076(7) 0.0141(7) 0.0001(7)
O10 0.0533(9) 0.0898(12) 0.0540(9) 0.0047(8) 0.0019(7) 0.0140(9)

loop_
_atom_type_symbol
_atom_type_description
_atom_type_scat_dispersion_real
_atom_type_scat_dispersion_imag
_atom_type_scat_source
C C 0.0033 0.0016 'International Tables Vol C Tables 4.2.6.8 and 6.1.1.4'
H H 0.0000 0.0000 'International Tables Vol C Tables 4.2.6.8 and 6.1.1.4'
O O 0.0106 0.0060 'International Tables Vol C Tables 4.2.6.8 and 6.1.1.4'

loop_
_geom_angle_atom_site_label_1
_geom_angle_atom_site_label_2
_geom_angle_atom_site_label_3
_geom_angle
O2 C1 O3 110.68(16)
O2 C1 C5 109.67(18)
O3 C1 C5 109.34(17)
O2 C1 C6 106.83(17)
O3 C1 C6 105.86(19)
C5 C1 C6 114.4(2)
O1 C2 O2 118.10(18)
O1 C2 C3 122.98(19)
O2 C2 C3 118.78(17)
C4 C3 C2 114.37(17)
C4 C3 C7 109.56(15)
C2 C3 C7 109.37(16)
C4 C3 C8 107.16(15)
C2 C3 C8 107.12(15)
C7 C3 C8 109.10(16)
O4 C4 O3 117.88(17)
O4 C4 C3 122.65(18)
O3 C4 C3 119.38(16)
C1 C5 H5A 109.5
C1 C5 H5B 109.5
H5A C5 H5B 109.5
C1 C5 H5C 109.5
H5A C5 H5C 109.5
H5B C5 H5C 109.5
C1 C6 H6A 109.5
C1 C6 H6B 109.5
H6A C6 H6B 109.5
C1 C6 H6C 109.5
H6A C6 H6C 109.5
H6B C6 H6C 109.5
C3 C7 H7A 109.5
C3 C7 H7B 109.5
H7A C7 H7B 109.5
C3 C7 H7C 109.5
H7A C7 H7C 109.5
H7B C7 H7C 109.5
C9 C8 C3 115.59(16)
C9 C8 H8A 108.4
C3 C8 H8A 108.4
C9 C8 H8B 108.4
C3 C8 H8B 108.4
H8A C8 H8B 107.4
C14 C9 C10 116.84(19)
C14 C9 C8 122.45(18)
C10 C9 C8 120.71(18)
C11 C10 C9 122.0(2)
C11 C10 H10 119.0
C9 C10 H10 119.0
C12 C11 C10 120.2(2)
C12 C11 H11 119.9
C10 C11 H11 119.9
O5 C12 C11 122.8(2)
O5 C12 C13 118.3(2)
C11 C12 C13 118.9(2)
C12 C13 C14 120.1(2)
C12 C13 H13 120.0
C14 C13 H13 120.0
C9 C14 C13 121.8(2)
C9 C14 H14 119.1
C13 C14 H14 119.1
O7 C15 O8 112.62(17)
O7 C15 C20 109.0(2)
O8 C15 C20 106.6(2)
O7 C15 C19 107.84(19)
O8 C15 C19 107.64(19)
C20 C15 C19 113.2(3)
O6 C16 O7 118.04(19)
O6 C16 C17 123.4(2)
O7 C16 C17 118.31(18)
C18 C17 C16 114.53(17)
C18 C17 C21 109.37(15)
C16 C17 C21 109.25(16)
C18 C17 C22 107.73(15)
C16 C17 C22 107.27(15)
C21 C17 C22 108.51(16)
O9 C18 O8 117.91(18)
O9 C18 C17 122.57(18)
O8 C18 C17 119.47(17)
C15 C19 H19A 109.5
C15 C19 H19B 109.5
H19A C19 H19B 109.5
C15 C19 H19C 109.5
H19A C19 H19C 109.5
H19B C19 H19C 109.5
C15 C20 H20A 109.5
C15 C20 H20B 109.5
H20A C20 H20B 109.5
C15 C20 H20C 109.5
H20A C20 H20C 109.5
H20B C20 H20C 109.5
C17 C21 H21A 109.5
C17 C21 H21B 109.5
H21A C21 H21B 109.5
C17 C21 H21C 109.5
H21A C21 H21C 109.5
H21B C21 H21C 109.5
C23 C22 C17 114.56(15)
C23 C22 H22A 108.6
C17 C22 H22A 108.6
C23 C22 H22B 108.6
C17 C22 H22B 108.6
H22A C22 H22B 107.6
C28 C23 C24 117.84(18)
C28 C23 C22 120.81(18)
C24 C23 C22 121.35(18)
C25 C24 C23 121.0(2)
C25 C24 H24 119.5
C23 C24 H24 119.5
C26 C25 C24 120.2(2)
C26 C25 H25 119.9
C24 C25 H25 119.9
O10 C26 C25 117.68(19)
O10 C26 C27 122.8(2)
C25 C26 C27 119.51(19)
C26 C27 C28 120.1(2)
C26 C27 H27 120.0
C28 C27 H27 120.0
C23 C28 C27 121.32(19)
C23 C28 H28 119.3
C27 C28 H28 119.3
C2 O2 C1 120.70(15)
C4 O3 C1 120.92(15)
C12 O5 H5 109.5
C16 O7 C15 120.85(16)
C18 O8 C15 122.50(16)
C26 O10 H10A 109.5

loop_
_geom_bond_atom_site_label_1
_geom_bond_atom_site_label_2
_geom_bond_distance
C1 O2 1.430(2)
C1 O3 1.441(2)
C1 C5 1.490(3)
C1 C6 1.492(3)
C2 O1 1.199(2)
C2 O2 1.339(2)
C2 C3 1.511(3)
C3 C4 1.505(3)
C3 C7 1.538(3)
C3 C8 1.567(3)
C4 O4 1.196(2)
C4 O3 1.337(2)
C5 H5A 0.9600
C5 H5B 0.9600
C5 H5C 0.9600
C6 H6A 0.9600
C6 H6B 0.9600
C6 H6C 0.9600
C7 H7A 0.9600
C7 H7B 0.9600
C7 H7C 0.9600
C8 C9 1.503(3)
C8 H8A 0.9700
C8 H8B 0.9700
C9 C14 1.380(3)
C9 C10 1.383(3)
C10 C11 1.375(3)
C10 H10 0.9300
C11 C12 1.375(3)
C11 H11 0.9300
C12 O5 1.372(3)
C12 C13 1.379(3)
C13 C14 1.381(3)
C13 H13 0.9300
C14 H14 0.9300
C15 O7 1.416(3)
C15 O8 1.433(3)
C15 C20 1.478(4)
C15 C19 1.521(3)
C16 O6 1.191(2)
C16 O7 1.341(3)
C16 C17 1.509(3)
C17 C18 1.509(3)
C17 C21 1.548(3)
C17 C22 1.556(3)
C18 O9 1.198(2)
C18 O8 1.332(2)
C19 H19A 0.9600
C19 H19B 0.9600
C19 H19C 0.9600
C20 H20A 0.9600
C20 H20B 0.9600
C20 H20C 0.9600
C21 H21A 0.9600
C21 H21B 0.9600
C21 H21C 0.9600
C22 C23 1.511(3)
C22 H22A 0.9700
C22 H22B 0.9700
C23 C28 1.382(3)
C23 C24 1.386(3)
C24 C25 1.385(3)
C24 H24 0.9300
C25 C26 1.374(3)
C25 H25 0.9300
C26 O10 1.369(2)
C26 C27 1.377(3)
C27 C28 1.382(3)
C27 H27 0.9300
C28 H28 0.9300
O5 H5 0.8200
O10 H10A 0.8200

loop_
_geom_torsion_atom_site_label_1
_geom_torsion_atom_site_label_2
_geom_torsion_atom_site_label_3
_geom_torsion_atom_site_label_4
_geom_torsion
O1 C2 C3 C4 176.91(17)
O2 C2 C3 C4 1.3(2)
O1 C2 C3 C7 -59.8(2)
O2 C2 C3 C7 124.62(19)
O1 C2 C3 C8 58.3(2)
O2 C2 C3 C8 -117.26(18)
C2 C3 C4 O4 -175.55(16)
C7 C3 C4 O4 61.3(2)
C8 C3 C4 O4 -57.0(2)
C2 C3 C4 O3 0.8(2)
C7 C3 C4 O3 -122.35(18)
C8 C3 C4 O3 119.41(18)
C4 C3 C8 C9 -58.5(2)
C2 C3 C8 C9 64.6(2)
C7 C3 C8 C9 -177.08(17)
C3 C8 C9 C14 -78.5(2)
C3 C8 C9 C10 102.1(2)
C14 C9 C10 C11 1.3(3)
C8 C9 C10 C11 -179.2(2)
C9 C10 C11 C12 0.7(4)
C10 C11 C12 O5 179.5(2)
C10 C11 C12 C13 -2.2(4)
O5 C12 C13 C14 -179.8(2)
C11 C12 C13 C14 1.9(4)
C10 C9 C14 C13 -1.7(3)
C8 C9 C14 C13 178.8(2)
C12 C13 C14 C9 0.1(4)
O6 C16 C17 C18 -178.98(18)
O7 C16 C17 C18 -4.4(2)
O6 C16 C17 C21 58.0(3)
O7 C16 C17 C21 -127.45(19)
O6 C16 C17 C22 -59.5(2)
O7 C16 C17 C22 115.11(19)
C16 C17 C18 O9 172.93(16)
C21 C17 C18 O9 -64.1(2)
C22 C17 C18 O9 53.7(2)
C16 C17 C18 O8 -4.5(2)
C21 C17 C18 O8 118.49(18)
C22 C17 C18 O8 -123.76(18)
C18 C17 C22 C23 62.1(2)
C16 C17 C22 C23 -61.7(2)
C21 C17 C22 C23 -179.62(16)
C17 C22 C23 C28 -90.7(2)
C17 C22 C23 C24 89.1(2)
C28 C23 C24 C25 1.0(3)
C22 C23 C24 C25 -178.77(18)
C23 C24 C25 C26 0.5(3)
C24 C25 C26 O10 -179.85(19)
C24 C25 C26 C27 -1.4(3)
O10 C26 C27 C28 179.21(19)
C25 C26 C27 C28 0.9(3)
C24 C23 C28 C27 -1.6(3)
C22 C23 C28 C27 178.20(19)
C26 C27 C28 C23 0.7(3)
O1 C2 O2 C1 158.84(19)
C3 C2 O2 C1 -25.4(3)
O3 C1 O2 C2 44.3(3)
C5 C1 O2 C2 -76.4(2)
C6 C1 O2 C2 159.1(2)
O4 C4 O3 C1 -162.71(17)
C3 C4 O3 C1 20.7(2)
O2 C1 O3 C4 -41.9(2)
C5 C1 O3 C4 79.1(2)
C6 C1 O3 C4 -157.26(18)
O6 C16 O7 C15 -156.6(2)
C17 C16 O7 C15 28.5(3)
O8 C15 O7 C16 -41.6(3)
C20 C15 O7 C16 -159.6(2)
C19 C15 O7 C16 77.1(3)
O9 C18 O8 C15 172.35(17)
C17 C18 O8 C15 -10.1(3)
O7 C15 O8 C18 31.8(3)
C20 C15 O8 C18 151.3(2)
C19 C15 O8 C18 -86.9(2)
